data_4119620
loop_
_publ_author_name
'Julien Lieffrig'
'Olivier Jeannin'
'Marc Fourmigu\'e'

_publ_section_title
;
 Expanded Halogen-Bonded Anion Organic Networks with Star-Shaped
 Iodoethynyl-Substituted Molecules: From Corrugated 2D Hexagonal Lattices
 to Pyrite-Type 2-Fold Interpenetrated Cubic Lattices
;
_journal_name_full 'Journal of the American Chemical Society'
_journal_page_first 6200
_journal_page_last 6210
_journal_paper_doi 10.1021/ja400740v
_journal_volume 135
_journal_year 2013
_chemical_formula_moiety 'C12 F3 I3, C2 H6 O S'
_chemical_formula_sum 'C14 H6 F3 I3 O S'
_chemical_formula_weight 659.95
_chemical_name_systematic
; 
 ? 
;
_space_group_IT_number 62
_symmetry_cell_setting orthorhombic
_symmetry_space_group_name_Hall '-P 2ac 2n'
_symmetry_space_group_name_H-M 'P n m a'
_atom_sites_solution_hydrogens geom
_atom_sites_solution_primary direct
_atom_sites_solution_secondary difmap
_audit_creation_method SHELXL-97
_cell_angle_alpha 90.00
_cell_angle_beta 90.00
_cell_angle_gamma 90.00
_cell_formula_units_Z 4
_cell_length_a 14.0574(11)
_cell_length_b 7.2070(6)
_cell_length_c 18.6836(14)
_cell_measurement_reflns_used 9942
_cell_measurement_temperature 150(2)
_cell_measurement_theta_max 27.36
_cell_measurement_theta_min 2.62
_cell_volume 1892.9(3)
_computing_cell_refinement 'Bruker SMART (Bruker, 2002)'
_computing_data_collection 'Bruker SAINT (Bruker, 2002)'
_computing_data_reduction 'Bruker SAINT (Bruker, 2002)'
_computing_molecular_graphics 'Ortep-3 for Windows (Farrugia, 1997)'
_computing_publication_material 'WinGX publication routines (Farrugia, 1999)'
_computing_structure_refinement 'SHELXL-97 (Sheldrick, 1997)'
_computing_structure_solution 'SIR97 (ALtomare et al., 1999))'
_diffrn_ambient_temperature 150(2)
_diffrn_detector 'CCD plate'
_diffrn_measured_fraction_theta_full 0.994
_diffrn_measured_fraction_theta_max 0.994
_diffrn_measurement_device_type 'APEXII, Bruker-AXS'
_diffrn_measurement_method 'CCD rotation images, thin slices'
_diffrn_radiation_monochromator graphite
_diffrn_radiation_probe x-ray
_diffrn_radiation_type MoK\a
_diffrn_radiation_wavelength 0.71073
_diffrn_reflns_av_R_equivalents 0.0458
_diffrn_reflns_av_sigmaI/netI 0.0212
_diffrn_reflns_limit_h_max 18
_diffrn_reflns_limit_h_min -17
_diffrn_reflns_limit_k_max 9
_diffrn_reflns_limit_k_min -9
_diffrn_reflns_limit_l_max 24
_diffrn_reflns_limit_l_min -24
_diffrn_reflns_number 27788
_diffrn_reflns_theta_full 27.54
_diffrn_reflns_theta_max 27.54
_diffrn_reflns_theta_min 1.81
_exptl_absorpt_coefficient_mu 5.087
_exptl_absorpt_correction_T_max 0.543
_exptl_absorpt_correction_T_min 0.237
_exptl_absorpt_correction_type multi-scan
_exptl_absorpt_process_details
;
  [Sheldrick, G.M. (2002). SADABS Bruker AXS Inc., Madison, Wisconsin, USA]
;
_exptl_crystal_colour colorless
_exptl_crystal_density_diffrn 2.316
_exptl_crystal_description prism
_exptl_crystal_F_000 1200
_exptl_crystal_size_max 0.45
_exptl_crystal_size_mid 0.25
_exptl_crystal_size_min 0.12
_refine_diff_density_max 1.582
_refine_diff_density_min -1.684
_refine_diff_density_rms 0.136
_refine_ls_extinction_method none
_refine_ls_goodness_of_fit_ref 1.213
_refine_ls_hydrogen_treatment constr
_refine_ls_matrix_type full
_refine_ls_number_parameters 131
_refine_ls_number_reflns 2344
_refine_ls_number_restraints 0
_refine_ls_restrained_S_all 1.213
_refine_ls_R_factor_all 0.0273
_refine_ls_R_factor_gt 0.0239
_refine_ls_shift/su_max 0.001
_refine_ls_shift/su_mean 0.000
_refine_ls_structure_factor_coef Fsqd
_refine_ls_weighting_details 'calc w=1/[\s^2^(Fo^2^)+(0.0348P)^2^+4.0861P] where P=(Fo^2^+2Fc^2^)/3'
_refine_ls_weighting_scheme calc
_refine_ls_wR_factor_gt 0.0633
_refine_ls_wR_factor_ref 0.0789
_reflns_number_gt 2177
_reflns_number_total 2344
_reflns_threshold_expression >2sigma(I)
_cod_data_source_file ja400740v_si_001_03.cif
_cod_data_source_block Mol1-DMSO
_cod_original_formula_sum 'C14 H6 F3 I3 O S '
_cod_database_code 4119620

loop_
_symmetry_equiv_pos_as_xyz
'x, y, z'
'-x+1/2, -y, z+1/2'
'x+1/2, -y+1/2, -z+1/2'
'-x, y+1/2, -z'
'-x, -y, -z'
'x-1/2, y, -z-1/2'
'-x-1/2, y-1/2, z-1/2'
'x, -y-1/2, z'

loop_
_atom_site_label
_atom_site_type_symbol
_atom_site_fract_x
_atom_site_fract_y
_atom_site_fract_z
_atom_site_U_iso_or_equiv
_atom_site_adp_type
_atom_site_occupancy
_atom_site_symmetry_multiplicity
_atom_site_calc_flag
_atom_site_refinement_flags
C1 C 0.2184(4) 0.7500 0.5509(3) 0.0206(9) Uani 1 2 d S
C2 C 0.2252(4) 0.7500 0.6254(3) 0.0209(9) Uani 1 2 d S
C3 C 0.3118(4) 0.7500 0.6620(3) 0.0209(10) Uani 1 2 d S
C4 C 0.3937(4) 0.7500 0.6199(3) 0.0248(10) Uani 1 2 d S
C5 C 0.3933(4) 0.7500 0.5454(3) 0.0223(10) Uani 1 2 d S
C6 C 0.3042(4) 0.7500 0.5138(3) 0.0236(10) Uani 1 2 d S
C7 C 0.1298(4) 0.7500 0.5123(3) 0.0240(10) Uani 1 2 d S
C8 C 0.0624(4) 0.7500 0.4742(3) 0.0281(11) Uani 1 2 d S
C9 C 0.3173(4) 0.7500 0.7391(3) 0.0266(11) Uani 1 2 d S
C10 C 0.3227(4) 0.7500 0.8022(3) 0.0317(12) Uani 1 2 d S
C11 C 0.4780(4) 0.7500 0.5027(3) 0.0273(11) Uani 1 2 d S
C12 C 0.5462(4) 0.7500 0.4645(3) 0.0256(10) Uani 1 2 d S
C14 C 0.1075(3) 0.4361(6) 0.7987(2) 0.0355(9) Uani 1 1 d .
H14A H 0.1367 0.5522 0.7865 0.053 Uiso 1 1 calc R
H14B H 0.0947 0.4331 0.8492 0.053 Uiso 1 1 calc R
H14C H 0.0489 0.4228 0.7728 0.053 Uiso 1 1 calc R
O1 O 0.1922(3) 0.2500 0.6947(2) 0.0402(11) Uani 1 2 d S
F1 F 0.1448(2) 0.7500 0.66352(15) 0.0265(6) Uani 1 2 d S
F2 F 0.4780(2) 0.7500 0.65340(18) 0.0327(7) Uani 1 2 d S
F3 F 0.2996(2) 0.7500 0.44154(16) 0.0341(8) Uani 1 2 d S
S1 S 0.18585(9) 0.2500 0.77584(7) 0.0283(3) Uani 1 2 d S
I1 I -0.04601(3) 0.7500 0.403486(16) 0.02843(12) Uani 1 2 d S
I2 I 0.33282(4) 0.7500 0.90909(2) 0.05256(16) Uani 1 2 d S
I3 I 0.65691(2) 0.7500 0.395886(18) 0.02330(11) Uani 1 2 d S

loop_
_atom_site_aniso_label
_atom_site_aniso_U_11
_atom_site_aniso_U_22
_atom_site_aniso_U_33
_atom_site_aniso_U_23
_atom_site_aniso_U_13
_atom_site_aniso_U_12
C1 0.022(2) 0.022(2) 0.018(2) 0.000 -0.0017(19) 0.000
C2 0.020(2) 0.024(2) 0.019(2) 0.000 0.0027(18) 0.000
C3 0.021(2) 0.023(2) 0.018(2) 0.000 -0.0011(18) 0.000
C4 0.020(2) 0.021(2) 0.034(3) 0.000 -0.005(2) 0.000
C5 0.019(2) 0.022(2) 0.027(2) 0.000 0.0054(19) 0.000
C6 0.031(3) 0.025(2) 0.015(2) 0.000 0.0025(19) 0.000
C7 0.024(2) 0.031(3) 0.017(2) 0.000 0.0013(19) 0.000
C8 0.028(3) 0.038(3) 0.019(2) 0.000 0.001(2) 0.000
C9 0.027(3) 0.026(2) 0.027(3) 0.000 -0.004(2) 0.000
C10 0.035(3) 0.036(3) 0.023(3) 0.000 -0.007(2) 0.000
C11 0.027(3) 0.023(2) 0.032(3) 0.000 0.005(2) 0.000
C12 0.020(2) 0.022(2) 0.034(3) 0.000 0.004(2) 0.000
C14 0.039(2) 0.036(2) 0.0319(19) 0.0032(17) 0.0031(17) 0.0008(18)
O1 0.024(2) 0.080(3) 0.0167(18) 0.000 0.0036(15) 0.000
F1 0.0225(15) 0.0390(17) 0.0180(14) 0.000 0.0045(11) 0.000
F2 0.0203(15) 0.0389(17) 0.0388(18) 0.000 -0.0072(13) 0.000
F3 0.0355(19) 0.053(2) 0.0139(14) 0.000 0.0046(12) 0.000
S1 0.0181(6) 0.0490(8) 0.0178(6) 0.000 0.0006(5) 0.000
I1 0.02281(19) 0.0448(2) 0.01773(17) 0.000 -0.00279(11) 0.000
I2 0.0772(4) 0.0611(3) 0.0194(2) 0.000 -0.01429(18) 0.000
I3 0.02012(18) 0.02040(17) 0.02937(18) 0.000 0.00728(12) 0.000

loop_
_atom_type_symbol
_atom_type_description
_atom_type_scat_dispersion_real
_atom_type_scat_dispersion_imag
_atom_type_scat_source
C C 0.0033 0.0016 'International Tables Vol C Tables 4.2.6.8 and 6.1.1.4'
H H 0.0000 0.0000 'International Tables Vol C Tables 4.2.6.8 and 6.1.1.4'
O O 0.0106 0.0060 'International Tables Vol C Tables 4.2.6.8 and 6.1.1.4'
F F 0.0171 0.0103 'International Tables Vol C Tables 4.2.6.8 and 6.1.1.4'
S S 0.1246 0.1234 'International Tables Vol C Tables 4.2.6.8 and 6.1.1.4'
I I -0.4742 1.8119 'International Tables Vol C Tables 4.2.6.8 and 6.1.1.4'

loop_
_geom_angle_atom_site_label_1
_geom_angle_atom_site_label_2
_geom_angle_atom_site_label_3
_geom_angle
_geom_angle_site_symmetry_1
_geom_angle_site_symmetry_3
C6 C1 C2 116.0(4) . .
C6 C1 C7 120.0(4) . .
C2 C1 C7 124.0(4) . .
F1 C2 C1 118.3(4) . .
F1 C2 C3 118.4(4) . .
C1 C2 C3 123.3(4) . .
C4 C3 C2 116.4(4) . .
C4 C3 C9 121.2(5) . .
C2 C3 C9 122.4(5) . .
F2 C4 C5 118.1(5) . .
F2 C4 C3 117.9(5) . .
C5 C4 C3 124.1(5) . .
C6 C5 C4 115.5(4) . .
C6 C5 C11 121.0(5) . .
C4 C5 C11 123.6(5) . .
F3 C6 C5 118.0(4) . .
F3 C6 C1 117.2(4) . .
C5 C6 C1 124.9(5) . .
C8 C7 C1 173.1(5) . .
C7 C8 I1 176.0(5) . .
C10 C9 C3 179.4(6) . .
C9 C10 I2 179.6(5) . .
C12 C11 C5 177.1(6) . .
C11 C12 I3 177.2(5) . .
S1 C14 H14A 109.5 . .
S1 C14 H14B 109.5 . .
H14A C14 H14B 109.5 . .
S1 C14 H14C 109.5 . .
H14A C14 H14C 109.5 . .
H14B C14 H14C 109.5 . .
O1 S1 C14 105.98(17) . 8_565
O1 S1 C14 105.98(17) . .
C14 S1 C14 97.2(3) 8_565 .

loop_
_geom_bond_atom_site_label_1
_geom_bond_atom_site_label_2
_geom_bond_distance
_geom_bond_site_symmetry_2
C1 C6 1.391(7) .
C1 C2 1.395(7) .
C1 C7 1.439(7) .
C2 F1 1.337(6) .
C2 C3 1.396(7) .
C3 C4 1.394(7) .
C3 C9 1.442(7) .
C4 F2 1.340(6) .
C4 C5 1.393(7) .
C5 C6 1.385(7) .
C5 C11 1.433(7) .
C6 F3 1.351(6) .
C7 C8 1.186(8) .
C8 I1 2.016(5) .
C9 C10 1.182(8) .
C10 I2 2.003(6) .
C11 C12 1.195(7) .
C12 I3 2.016(5) .
C14 S1 1.788(4) .
C14 H14A 0.9600 .
C14 H14B 0.9600 .
C14 H14C 0.9600 .
O1 S1 1.518(4) .
S1 C14 1.788(4) 8_565

loop_
_geom_torsion_atom_site_label_1
_geom_torsion_atom_site_label_2
_geom_torsion_atom_site_label_3
_geom_torsion_atom_site_label_4
_geom_torsion
C6 C1 C2 F1 180.0
C7 C1 C2 F1 0.000(1)
C6 C1 C2 C3 0.000(1)
C7 C1 C2 C3 180.000(1)
F1 C2 C3 C4 180.000(1)
C1 C2 C3 C4 0.000(1)
F1 C2 C3 C9 0.000(2)
C1 C2 C3 C9 180.000(1)
C2 C3 C4 F2 180.0
C9 C3 C4 F2 0.000(1)
C2 C3 C4 C5 0.000(2)
C9 C3 C4 C5 180.000(1)
F2 C4 C5 C6 180.000(1)
C3 C4 C5 C6 0.000(1)
F2 C4 C5 C11 0.000(1)
C3 C4 C5 C11 180.000(1)
C4 C5 C6 F3 180.0
C11 C5 C6 F3 0.000(1)
C4 C5 C6 C1 0.000(1)
C11 C5 C6 C1 180.000(1)
C2 C1 C6 F3 180.0
C7 C1 C6 F3 0.000(1)
C2 C1 C6 C5 0.000(1)
C7 C1 C6 C5 180.000(1)
